data_7022605
loop_
_publ_author_name
'Rezayee, Nomaan M.'
'Gerling, Kimberly A.'
'Rheingold, Arnold L.'
'Fritsch, Joseph M.'

_publ_section_title
;
 Synthesis and structures of tridentate ketoiminate zinc complexes bearing
 trifluoromethyl substituents that act as L-lactide ring opening
 polymerization initiators.
;
_journal_issue 15
_journal_name_full 'Dalton transactions (Cambridge, England : 2003)'
_journal_page_first 5573
_journal_page_last 5586
_journal_paper_doi 10.1039/c3dt32314e
_journal_volume 42
_journal_year 2013
_chemical_formula_sum 'C32 H39 Cl2 F3 N2 O2 Zn'
_chemical_formula_weight 676.92
_chemical_name_systematic
;
?
;
_space_group_IT_number 14
_symmetry_cell_setting monoclinic
_symmetry_space_group_name_Hall '-P 2yn'
_symmetry_space_group_name_H-M 'P 1 21/n 1'
_atom_sites_solution_hydrogens geom
_atom_sites_solution_primary direct
_atom_sites_solution_secondary difmap
_audit_creation_method SHELXL-97
_cell_angle_alpha 90.00
_cell_angle_beta 95.171(4)
_cell_angle_gamma 90.00
_cell_formula_units_Z 4
_cell_length_a 9.9750(10)
_cell_length_b 20.603(2)
_cell_length_c 15.6453(15)
_cell_measurement_reflns_used 7257
_cell_measurement_temperature 113(2)
_cell_measurement_theta_max 25.42
_cell_measurement_theta_min 2.28
_cell_volume 3202.3(5)
_computing_cell_refinement 'Bruker SAINT'
_computing_data_collection 'Bruker APEX2'
_computing_data_reduction 'Bruker SAINT'
_computing_molecular_graphics 'Bruker SHELXTL'
_computing_publication_material 'Bruker SHELXTL'
_computing_structure_refinement 'SHELXL-97 (Sheldrick, 1997)'
_computing_structure_solution 'SHELXS-97 (Sheldrick, 1990)'
_diffrn_ambient_temperature 113(2)
_diffrn_measured_fraction_theta_full 0.998
_diffrn_measured_fraction_theta_max 0.991
_diffrn_measurement_device_type 'Bruker APEX-II CCD'
_diffrn_measurement_method '\f and \w scans'
_diffrn_radiation_monochromator graphite
_diffrn_radiation_source 'fine-focus sealed tube'
_diffrn_radiation_type MoK\a
_diffrn_radiation_wavelength 0.71073
_diffrn_reflns_av_R_equivalents 0.0394
_diffrn_reflns_av_sigmaI/netI 0.0481
_diffrn_reflns_limit_h_max 12
_diffrn_reflns_limit_h_min -12
_diffrn_reflns_limit_k_max 24
_diffrn_reflns_limit_k_min -17
_diffrn_reflns_limit_l_max 18
_diffrn_reflns_limit_l_min -15
_diffrn_reflns_number 14450
_diffrn_reflns_theta_full 25.00
_diffrn_reflns_theta_max 25.42
_diffrn_reflns_theta_min 1.64
_exptl_absorpt_coefficient_mu 0.983
_exptl_absorpt_correction_T_max 0.836
_exptl_absorpt_correction_T_min 0.688
_exptl_absorpt_correction_type multi-scan
_exptl_absorpt_process_details SADABS
_exptl_crystal_colour red
_exptl_crystal_density_diffrn 1.404
_exptl_crystal_density_method 'not measured'
_exptl_crystal_description block
_exptl_crystal_F_000 1408
_exptl_crystal_size_max 0.33
_exptl_crystal_size_mid 0.30
_exptl_crystal_size_min 0.26
_refine_diff_density_max 1.366
_refine_diff_density_min -1.060
_refine_diff_density_rms 0.076
_refine_ls_extinction_method none
_refine_ls_goodness_of_fit_ref 1.030
_refine_ls_hydrogen_treatment constr
_refine_ls_matrix_type full
_refine_ls_number_parameters 388
_refine_ls_number_reflns 5860
_refine_ls_number_restraints 0
_refine_ls_restrained_S_all 1.030
_refine_ls_R_factor_all 0.0498
_refine_ls_R_factor_gt 0.0423
_refine_ls_shift/su_max 0.000
_refine_ls_shift/su_mean 0.000
_refine_ls_structure_factor_coef Fsqd
_refine_ls_weighting_details 'calc w=1/[\s^2^(Fo^2^)+(0.0450P)^2^+5.5000P] where P=(Fo^2^+2Fc^2^)/3'
_refine_ls_weighting_scheme calc
_refine_ls_wR_factor_gt 0.1068
_refine_ls_wR_factor_ref 0.1119
_reflns_number_gt 5094
_reflns_number_total 5860
_reflns_threshold_expression >2sigma(I)
_cod_data_source_file c3dt32314e.txt
_cod_data_source_block frit11
_cod_depositor_comments
;
The following automatic conversions were performed:

'_symmetry_cell_setting' value 'Monoclinic' changed to 'monoclinic'
according to /home/saulius/struct/CIF-dictionaries/cif_core.dic
dictionary named 'cif_core.dic' version 2.4.2 from 2011-04-26.

Automatic conversion script
Id: cif_fix_values 1891 2012-01-12 08:04:46Z andrius 
;
_cod_original_cell_volume 3202.2(6)
_cod_original_sg_symbol_H-M P2(1)/n
_cod_database_code 7022605

loop_
_symmetry_equiv_pos_as_xyz
'x, y, z'
'-x+1/2, y+1/2, -z+1/2'
'-x, -y, -z'
'x-1/2, -y-1/2, z-1/2'

loop_
_atom_site_label
_atom_site_type_symbol
_atom_site_fract_x
_atom_site_fract_y
_atom_site_fract_z
_atom_site_U_iso_or_equiv
_atom_site_adp_type
_atom_site_occupancy
_atom_site_symmetry_multiplicity
_atom_site_calc_flag
_atom_site_refinement_flags
Zn1 Zn 0.48608(3) 0.163419(14) 0.108496(18) 0.01312(11) Uani 1 1 d .
Cl1 Cl 0.11112(17) -0.03053(6) -0.33841(8) 0.0792(4) Uani 1 1 d .
Cl2 Cl 0.34949(14) 0.02862(6) -0.39938(7) 0.0696(4) Uani 1 1 d .
F1 F -0.01395(15) 0.11593(9) 0.12279(11) 0.0284(4) Uani 1 1 d .
F2 F 0.05744(15) 0.10439(8) -0.00083(10) 0.0222(4) Uani 1 1 d .
F3 F 0.05568(16) 0.02245(8) 0.08609(10) 0.0236(4) Uani 1 1 d .
O2 O 0.55567(18) 0.24803(9) 0.10319(11) 0.0156(4) Uani 1 1 d .
O1 O 0.46226(18) 0.14617(9) 0.23046(11) 0.0165(4) Uani 1 1 d .
N1 N 0.3289(2) 0.10231(10) 0.07191(13) 0.0131(4) Uani 1 1 d .
N2 N 0.5578(2) 0.12569(10) 0.00180(14) 0.0145(5) Uani 1 1 d .
C1 C 0.6731(3) 0.13985(14) -0.02931(18) 0.0182(6) Uani 1 1 d .
H1A H 0.7312 0.1704 0.0005 0.022 Uiso 1 1 calc R
C2 C 0.7134(3) 0.11174(14) -0.10438(18) 0.0200(6) Uani 1 1 d .
H2A H 0.7967 0.1233 -0.1253 0.024 Uiso 1 1 calc R
C3 C 0.6300(3) 0.06730(13) -0.14681(17) 0.0178(6) Uani 1 1 d .
H3A H 0.6559 0.0472 -0.1974 0.021 Uiso 1 1 calc R
C4 C 0.5054(3) 0.05110(13) -0.11584(16) 0.0144(5) Uani 1 1 d .
C5 C 0.4156(3) 0.00515(13) -0.15645(16) 0.0161(5) Uani 1 1 d .
H5A H 0.4355 -0.0153 -0.2083 0.019 Uiso 1 1 calc R
C6 C 0.3003(3) -0.00931(13) -0.12018(17) 0.0172(6) Uani 1 1 d .
H6A H 0.2408 -0.0408 -0.1469 0.021 Uiso 1 1 calc R
C7 C 0.2662(3) 0.02100(13) -0.04418(16) 0.0151(5) Uani 1 1 d .
H7A H 0.1862 0.0083 -0.0200 0.018 Uiso 1 1 calc R
C8 C 0.3465(2) 0.06878(12) -0.00405(16) 0.0123(5) Uani 1 1 d .
C9 C 0.2237(2) 0.10391(12) 0.11883(16) 0.0137(5) Uani 1 1 d .
C10 C 0.2299(3) 0.12258(13) 0.20425(16) 0.0152(5) Uani 1 1 d .
H10A H 0.1471 0.1239 0.2298 0.018 Uiso 1 1 calc R
C11 C 0.3471(3) 0.13985(13) 0.25732(16) 0.0142(5) Uani 1 1 d .
C12 C 0.0808(3) 0.08665(14) 0.08093(17) 0.0183(6) Uani 1 1 d .
C13 C 0.3396(3) 0.15402(14) 0.35282(17) 0.0199(6) Uani 1 1 d .
C14 C 0.2073(4) 0.1365(2) 0.3874(2) 0.0446(10) Uani 1 1 d .
H14A H 0.1905 0.0899 0.3795 0.067 Uiso 1 1 calc R
H14B H 0.1342 0.1612 0.3564 0.067 Uiso 1 1 calc R
H14C H 0.2116 0.1471 0.4486 0.067 Uiso 1 1 calc R
C15 C 0.3580(6) 0.2288(2) 0.3617(3) 0.0598(13) Uani 1 1 d .
H15A H 0.3607 0.2410 0.4224 0.090 Uiso 1 1 calc R
H15B H 0.2824 0.2508 0.3294 0.090 Uiso 1 1 calc R
H15C H 0.4424 0.2417 0.3389 0.090 Uiso 1 1 calc R
C16 C 0.4552(4) 0.1220(3) 0.4040(2) 0.0669(16) Uani 1 1 d .
H16A H 0.4482 0.0748 0.3969 0.100 Uiso 1 1 calc R
H16B H 0.4531 0.1331 0.4648 0.100 Uiso 1 1 calc R
H16C H 0.5400 0.1371 0.3838 0.100 Uiso 1 1 calc R
C17 C 0.5533(3) 0.29400(12) 0.16392(16) 0.0133(5) Uani 1 1 d .
C18 C 0.6644(3) 0.30078(13) 0.22709(17) 0.0163(5) Uani 1 1 d .
C19 C 0.6555(3) 0.34632(14) 0.29219(18) 0.0199(6) Uani 1 1 d .
H19A H 0.7271 0.3497 0.3363 0.024 Uiso 1 1 calc R
C20 C 0.5453(3) 0.38664(14) 0.29430(17) 0.0201(6) Uani 1 1 d .
H20A H 0.5403 0.4165 0.3401 0.024 Uiso 1 1 calc R
C21 C 0.4425(3) 0.38312(13) 0.22915(17) 0.0182(6) Uani 1 1 d .
H21A H 0.3689 0.4124 0.2297 0.022 Uiso 1 1 calc R
C22 C 0.4430(3) 0.33830(13) 0.16307(17) 0.0155(5) Uani 1 1 d .
C23 C 0.7952(3) 0.26172(14) 0.22145(19) 0.0202(6) Uani 1 1 d .
C24 C 0.7727(3) 0.18843(14) 0.23211(19) 0.0217(6) Uani 1 1 d .
H24A H 0.7190 0.1810 0.2807 0.033 Uiso 1 1 calc R
H24B H 0.8599 0.1666 0.2428 0.033 Uiso 1 1 calc R
H24C H 0.7248 0.1710 0.1796 0.033 Uiso 1 1 calc R
C25 C 0.8518(3) 0.27590(15) 0.1349(2) 0.0270(7) Uani 1 1 d .
H25A H 0.8796 0.3215 0.1332 0.041 Uiso 1 1 calc R
H25B H 0.7821 0.2674 0.0880 0.041 Uiso 1 1 calc R
H25C H 0.9296 0.2478 0.1286 0.041 Uiso 1 1 calc R
C26 C 0.9050(3) 0.28150(17) 0.2920(2) 0.0336(8) Uani 1 1 d .
H26A H 0.8757 0.2705 0.3483 0.050 Uiso 1 1 calc R
H26B H 0.9208 0.3284 0.2890 0.050 Uiso 1 1 calc R
H26C H 0.9885 0.2582 0.2836 0.050 Uiso 1 1 calc R
C27 C 0.3292(3) 0.33835(14) 0.08932(18) 0.0206(6) Uani 1 1 d .
C28 C 0.3883(4) 0.34644(19) 0.0030(2) 0.0384(9) Uani 1 1 d .
H28A H 0.4525 0.3113 -0.0045 0.058 Uiso 1 1 calc R
H28B H 0.4346 0.3883 0.0018 0.058 Uiso 1 1 calc R
H28C H 0.3156 0.3448 -0.0435 0.058 Uiso 1 1 calc R
C29 C 0.2453(3) 0.27613(16) 0.0885(2) 0.0308(7) Uani 1 1 d .
H29A H 0.2994 0.2395 0.0712 0.046 Uiso 1 1 calc R
H29B H 0.1654 0.2809 0.0477 0.046 Uiso 1 1 calc R
H29C H 0.2174 0.2682 0.1461 0.046 Uiso 1 1 calc R
C30 C 0.2315(4) 0.39529(17) 0.0978(2) 0.0421(9) Uani 1 1 d .
H30A H 0.1648 0.3960 0.0479 0.063 Uiso 1 1 calc R
H30B H 0.2820 0.4362 0.1008 0.063 Uiso 1 1 calc R
H30C H 0.1857 0.3899 0.1502 0.063 Uiso 1 1 calc R
C31 C 0.4714(2) 0.08253(12) -0.04030(16) 0.0127(5) Uani 1 1 d .
C32 C 0.1840(5) 0.0394(2) -0.3769(3) 0.0639(13) Uani 1 1 d .
H32A H 0.1301 0.0538 -0.4297 0.077 Uiso 1 1 calc R
H32B H 0.1806 0.0744 -0.3336 0.077 Uiso 1 1 calc R

loop_
_atom_site_aniso_label
_atom_site_aniso_U_11
_atom_site_aniso_U_22
_atom_site_aniso_U_33
_atom_site_aniso_U_23
_atom_site_aniso_U_13
_atom_site_aniso_U_12
Zn1 0.01277(16) 0.01384(18) 0.01317(17) -0.00349(12) 0.00334(11) -0.00324(11)
Cl1 0.1357(12) 0.0362(6) 0.0669(8) -0.0233(5) 0.0166(8) -0.0272(7)
Cl2 0.0967(9) 0.0625(7) 0.0554(7) 0.0162(5) 0.0384(6) 0.0442(7)
F1 0.0128(8) 0.0436(11) 0.0293(9) -0.0175(8) 0.0042(7) 0.0014(7)
F2 0.0183(8) 0.0285(9) 0.0187(8) -0.0022(7) -0.0042(6) 0.0039(7)
F3 0.0214(8) 0.0254(9) 0.0241(9) -0.0049(7) 0.0036(7) -0.0121(7)
O2 0.0189(9) 0.0125(9) 0.0159(9) -0.0046(7) 0.0050(7) -0.0043(7)
O1 0.0147(9) 0.0212(10) 0.0139(9) -0.0010(8) 0.0030(7) -0.0021(7)
N1 0.0137(10) 0.0139(11) 0.0118(10) -0.0025(9) 0.0009(8) -0.0018(8)
N2 0.0167(11) 0.0119(11) 0.0153(11) -0.0001(9) 0.0038(9) -0.0006(9)
C1 0.0170(13) 0.0161(14) 0.0221(14) 0.0005(11) 0.0055(11) -0.0035(11)
C2 0.0191(13) 0.0194(15) 0.0228(14) 0.0023(11) 0.0095(11) 0.0000(11)
C3 0.0227(14) 0.0185(14) 0.0130(13) 0.0014(11) 0.0067(10) 0.0054(11)
C4 0.0194(13) 0.0119(13) 0.0122(12) 0.0032(10) 0.0025(10) 0.0041(10)
C5 0.0209(13) 0.0153(14) 0.0115(12) -0.0019(10) -0.0012(10) 0.0041(11)
C6 0.0186(13) 0.0154(14) 0.0163(13) -0.0036(11) -0.0053(10) 0.0014(11)
C7 0.0140(12) 0.0160(14) 0.0149(13) 0.0006(10) -0.0003(10) 0.0013(10)
C8 0.0143(12) 0.0105(12) 0.0119(12) 0.0013(10) -0.0003(10) 0.0032(10)
C9 0.0126(12) 0.0121(13) 0.0164(13) 0.0001(10) 0.0015(10) -0.0016(10)
C10 0.0146(12) 0.0177(14) 0.0139(13) -0.0003(10) 0.0045(10) -0.0011(10)
C11 0.0173(13) 0.0110(13) 0.0147(13) 0.0009(10) 0.0035(10) 0.0009(10)
C12 0.0156(13) 0.0216(15) 0.0179(14) -0.0051(11) 0.0029(10) -0.0008(11)
C13 0.0194(14) 0.0282(16) 0.0121(13) -0.0007(11) 0.0024(11) 0.0009(11)
C14 0.039(2) 0.074(3) 0.0218(17) -0.0051(17) 0.0094(15) -0.0094(19)
C15 0.109(4) 0.041(2) 0.033(2) -0.0161(18) 0.028(2) -0.014(2)
C16 0.046(2) 0.136(5) 0.0183(18) 0.004(2) 0.0016(16) 0.042(3)
C17 0.0174(13) 0.0112(13) 0.0120(12) -0.0003(10) 0.0057(10) -0.0037(10)
C18 0.0153(13) 0.0141(14) 0.0200(14) -0.0014(11) 0.0039(10) -0.0015(10)
C19 0.0196(14) 0.0205(15) 0.0185(14) -0.0048(11) -0.0037(11) -0.0008(11)
C20 0.0249(14) 0.0198(15) 0.0158(13) -0.0076(11) 0.0031(11) 0.0008(11)
C21 0.0173(13) 0.0173(14) 0.0208(14) -0.0007(11) 0.0056(11) 0.0030(11)
C22 0.0172(13) 0.0158(14) 0.0137(13) 0.0014(10) 0.0022(10) -0.0021(10)
C23 0.0155(13) 0.0154(14) 0.0294(15) -0.0066(12) 0.0010(11) 0.0004(11)
C24 0.0168(13) 0.0178(15) 0.0307(16) 0.0008(12) 0.0035(11) 0.0030(11)
C25 0.0215(15) 0.0204(15) 0.0412(18) -0.0031(14) 0.0139(13) -0.0048(12)
C26 0.0180(15) 0.0308(18) 0.050(2) -0.0142(16) -0.0084(14) 0.0040(13)
C27 0.0219(14) 0.0200(15) 0.0190(14) 0.0008(11) -0.0034(11) 0.0027(11)
C28 0.043(2) 0.053(2) 0.0179(16) 0.0103(15) -0.0041(14) -0.0036(17)
C29 0.0218(15) 0.0263(17) 0.0417(19) 0.0034(14) -0.0118(13) -0.0019(12)
C30 0.043(2) 0.034(2) 0.044(2) -0.0081(16) -0.0247(17) 0.0161(16)
C31 0.0148(12) 0.0116(13) 0.0114(12) 0.0025(10) 0.0007(10) 0.0021(10)
C32 0.083(3) 0.043(3) 0.071(3) 0.018(2) 0.033(3) 0.025(2)

loop_
_atom_type_symbol
_atom_type_description
_atom_type_scat_dispersion_real
_atom_type_scat_dispersion_imag
_atom_type_scat_source
C C 0.0033 0.0016 'International Tables Vol C Tables 4.2.6.8 and 6.1.1.4'
H H 0.0000 0.0000 'International Tables Vol C Tables 4.2.6.8 and 6.1.1.4'
N N 0.0061 0.0033 'International Tables Vol C Tables 4.2.6.8 and 6.1.1.4'
O O 0.0106 0.0060 'International Tables Vol C Tables 4.2.6.8 and 6.1.1.4'
F F 0.0171 0.0103 'International Tables Vol C Tables 4.2.6.8 and 6.1.1.4'
Zn Zn 0.2839 1.4301 'International Tables Vol C Tables 4.2.6.8 and 6.1.1.4'
Cl Cl 0.1484 0.1585 'International Tables Vol C Tables 4.2.6.8 and 6.1.1.4'

loop_
_geom_angle_atom_site_label_1
_geom_angle_atom_site_label_2
_geom_angle_atom_site_label_3
_geom_angle
O2 Zn1 O1 106.63(8)
O2 Zn1 N2 99.19(8)
O1 Zn1 N2 143.84(8)
O2 Zn1 N1 146.32(8)
O1 Zn1 N1 90.21(8)
N2 Zn1 N1 81.54(9)
C17 O2 Zn1 126.30(16)
C11 O1 Zn1 122.07(16)
C9 N1 C8 130.1(2)
C9 N1 Zn1 116.78(17)
C8 N1 Zn1 112.86(16)
C1 N2 C31 119.9(2)
C1 N2 Zn1 126.99(19)
C31 N2 Zn1 113.09(17)
N2 C1 C2 122.9(3)
N2 C1 H1A 118.6
C2 C1 H1A 118.6
C3 C2 C1 118.4(3)
C3 C2 H2A 120.8
C1 C2 H2A 120.8
C2 C3 C4 120.4(2)
C2 C3 H3A 119.8
C4 C3 H3A 119.8
C31 C4 C3 117.5(2)
C31 C4 C5 119.4(2)
C3 C4 C5 123.0(2)
C6 C5 C4 119.0(2)
C6 C5 H5A 120.5
C4 C5 H5A 120.5
C5 C6 C7 122.1(2)
C5 C6 H6A 119.0
C7 C6 H6A 119.0
C8 C7 C6 121.6(2)
C8 C7 H7A 119.2
C6 C7 H7A 119.2
C7 C8 N1 128.7(2)
C7 C8 C31 116.5(2)
N1 C8 C31 114.6(2)
N1 C9 C10 124.6(2)
N1 C9 C12 122.0(2)
C10 C9 C12 113.3(2)
C9 C10 C11 126.7(2)
C9 C10 H10A 116.7
C11 C10 H10A 116.7
O1 C11 C10 123.9(2)
O1 C11 C13 115.5(2)
C10 C11 C13 120.6(2)
F2 C12 F1 106.0(2)
F2 C12 F3 108.0(2)
F1 C12 F3 105.6(2)
F2 C12 C9 112.6(2)
F1 C12 C9 112.2(2)
F3 C12 C9 112.0(2)
C16 C13 C14 111.0(3)
C16 C13 C11 109.6(2)
C14 C13 C11 115.1(2)
C16 C13 C15 108.0(4)
C14 C13 C15 107.7(3)
C11 C13 C15 105.1(2)
C13 C14 H14A 109.5
C13 C14 H14B 109.5
H14A C14 H14B 109.5
C13 C14 H14C 109.5
H14A C14 H14C 109.5
H14B C14 H14C 109.5
C13 C15 H15A 109.5
C13 C15 H15B 109.5
H15A C15 H15B 109.5
C13 C15 H15C 109.5
H15A C15 H15C 109.5
H15B C15 H15C 109.5
C13 C16 H16A 109.5
C13 C16 H16B 109.5
H16A C16 H16B 109.5
C13 C16 H16C 109.5
H16A C16 H16C 109.5
H16B C16 H16C 109.5
O2 C17 C18 119.8(2)
O2 C17 C22 120.5(2)
C18 C17 C22 119.6(2)
C19 C18 C17 118.4(2)
C19 C18 C23 120.2(2)
C17 C18 C23 121.3(2)
C20 C19 C18 121.8(2)
C20 C19 H19A 119.1
C18 C19 H19A 119.1
C19 C20 C21 119.4(3)
C19 C20 H20A 120.3
C21 C20 H20A 120.3
C20 C21 C22 122.2(3)
C20 C21 H21A 118.9
C22 C21 H21A 118.9
C21 C22 C17 118.3(2)
C21 C22 C27 120.3(2)
C17 C22 C27 121.4(2)
C26 C23 C24 106.5(2)
C26 C23 C25 106.7(2)
C24 C23 C25 110.5(2)
C26 C23 C18 111.8(2)
C24 C23 C18 111.9(2)
C25 C23 C18 109.3(2)
C23 C24 H24A 109.5
C23 C24 H24B 109.5
H24A C24 H24B 109.5
C23 C24 H24C 109.5
H24A C24 H24C 109.5
H24B C24 H24C 109.5
C23 C25 H25A 109.5
C23 C25 H25B 109.5
H25A C25 H25B 109.5
C23 C25 H25C 109.5
H25A C25 H25C 109.5
H25B C25 H25C 109.5
C23 C26 H26A 109.5
C23 C26 H26B 109.5
H26A C26 H26B 109.5
C23 C26 H26C 109.5
H26A C26 H26C 109.5
H26B C26 H26C 109.5
C28 C27 C29 109.7(3)
C28 C27 C22 110.1(2)
C29 C27 C22 111.7(2)
C28 C27 C30 106.9(3)
C29 C27 C30 106.8(3)
C22 C27 C30 111.4(2)
C27 C28 H28A 109.5
C27 C28 H28B 109.5
H28A C28 H28B 109.5
C27 C28 H28C 109.5
H28A C28 H28C 109.5
H28B C28 H28C 109.5
C27 C29 H29A 109.5
C27 C29 H29B 109.5
H29A C29 H29B 109.5
C27 C29 H29C 109.5
H29A C29 H29C 109.5
H29B C29 H29C 109.5
C27 C30 H30A 109.5
C27 C30 H30B 109.5
H30A C30 H30B 109.5
C27 C30 H30C 109.5
H30A C30 H30C 109.5
H30B C30 H30C 109.5
N2 C31 C4 120.8(2)
N2 C31 C8 117.9(2)
C4 C31 C8 121.2(2)
Cl2 C32 Cl1 113.4(2)
Cl2 C32 H32A 108.9
Cl1 C32 H32A 108.9
Cl2 C32 H32B 108.9
Cl1 C32 H32B 108.9
H32A C32 H32B 107.7

loop_
_geom_bond_atom_site_label_1
_geom_bond_atom_site_label_2
_geom_bond_distance
Zn1 O2 1.8809(18)
Zn1 O1 1.9763(18)
Zn1 N2 2.029(2)
Zn1 N1 2.052(2)
Cl1 C32 1.746(5)
Cl2 C32 1.733(5)
F1 C12 1.340(3)
F2 C12 1.331(3)
F3 C12 1.350(3)
O2 C17 1.343(3)
O1 C11 1.265(3)
N1 C9 1.334(3)
N1 C8 1.399(3)
N2 C1 1.321(3)
N2 C31 1.366(3)
C1 C2 1.400(4)
C1 H1A 0.9500
C2 C3 1.368(4)
C2 H2A 0.9500
C3 C4 1.414(4)
C3 H3A 0.9500
C4 C31 1.415(4)
C4 C5 1.414(4)
C5 C6 1.361(4)
C5 H5A 0.9500
C6 C7 1.411(4)
C6 H6A 0.9500
C7 C8 1.383(4)
C7 H7A 0.9500
C8 C31 1.443(4)
C9 C10 1.387(4)
C9 C12 1.535(3)
C10 C11 1.417(4)
C10 H10A 0.9500
C11 C13 1.531(4)
C13 C16 1.497(4)
C13 C14 1.513(4)
C13 C15 1.556(5)
C14 H14A 0.9800
C14 H14B 0.9800
C14 H14C 0.9800
C15 H15A 0.9800
C15 H15B 0.9800
C15 H15C 0.9800
C16 H16A 0.9800
C16 H16B 0.9800
C16 H16C 0.9800
C17 C18 1.424(4)
C17 C22 1.428(4)
C18 C19 1.393(4)
C18 C23 1.542(4)
C19 C20 1.380(4)
C19 H19A 0.9500
C20 C21 1.382(4)
C20 H20A 0.9500
C21 C22 1.387(4)
C21 H21A 0.9500
C22 C27 1.544(4)
C23 C26 1.538(4)
C23 C24 1.538(4)
C23 C25 1.541(4)
C24 H24A 0.9800
C24 H24B 0.9800
C24 H24C 0.9800
C25 H25A 0.9800
C25 H25B 0.9800
C25 H25C 0.9800
C26 H26A 0.9800
C26 H26B 0.9800
C26 H26C 0.9800
C27 C28 1.530(4)
C27 C29 1.530(4)
C27 C30 1.538(4)
C28 H28A 0.9800
C28 H28B 0.9800
C28 H28C 0.9800
C29 H29A 0.9800
C29 H29B 0.9800
C29 H29C 0.9800
C30 H30A 0.9800
C30 H30B 0.9800
C30 H30C 0.9800
C32 H32A 0.9900
C32 H32B 0.9900
